data_1558664
loop_
_publ_author_name
'Heo, Nam Jung'
'Sessler, Jonathan L.'
'Ko, Byoung Joon'
'Kim, Sung Kuk'
'Yang, Ju Ho'
'Lynch, Vincent'

_publ_section_title
;
 Capture and displacement-based release of the bicarbonate anion by
 calix[4]pyrroles with small rigid straps
;
_journal_name_full 'Chemical Science'
_journal_paper_doi 10.1039/D0SC03445B
_journal_year 2020
_chemical_formula_moiety 'C45 H45 N5 O2'
_chemical_formula_sum 'C45 H45 N5 O2'
_chemical_formula_weight 687.86
_space_group_crystal_system monoclinic
_space_group_IT_number 14
_space_group_name_Hall '-P 2yn'
_space_group_name_H-M_alt 'P 1 21/n 1'
_atom_sites_solution_hydrogens geom
_atom_sites_solution_primary dual
_audit_creation_date 2020-01-21
_audit_creation_method
;
Olex2 1.3
(compiled 2019.09.11 svn.r3662 for OlexSys, GUI svn.r5938)
;
_audit_update_record
;
2020-06-18 deposited with the CCDC.	2020-07-24 downloaded from the CCDC.
;
_cell_angle_alpha 90
_cell_angle_beta 103.6360(10)
_cell_angle_gamma 90
_cell_formula_units_Z 4
_cell_length_a 12.9243(2)
_cell_length_b 16.0575(2)
_cell_length_c 18.3402(3)
_cell_measurement_reflns_used 13683
_cell_measurement_temperature 100.0(7)
_cell_measurement_theta_max 73.8460
_cell_measurement_theta_min 2.7190
_cell_volume 3698.89(10)
_computing_cell_refinement 'CrysAlisPro 1.171.40.39a (Rigaku OD, 2019)'
_computing_data_collection 'CrysAlisPro 1.171.40.39a (Rigaku OD, 2019)'
_computing_data_reduction 'CrysAlisPro 1.171.40.39a (Rigaku OD, 2019)'
_computing_molecular_graphics 'SHELXTL/XP, Bruker AXS, Inc. 2012'
_computing_publication_material 'Olex2 1.3 (Dolomanov et al., 2009)'
_computing_structure_refinement 'ShelXL 2018/3 (Sheldrick, 2015)'
_computing_structure_solution 'ShelXT n/a (Sheldrick, 2015)'
_diffrn_ambient_environment N~2~
_diffrn_ambient_temperature 100.0(7)
_diffrn_detector 'CCD plate'
_diffrn_detector_area_resol_mean 5.2940
_diffrn_detector_type AtlasS2
_diffrn_measured_fraction_theta_full 0.999
_diffrn_measured_fraction_theta_max 0.983
_diffrn_measurement_details
;
List of Runs (angles in degrees, time in seconds):

  # Type    Start    End  Width  t~exp~   \w     \q     \k     \f   Frames
#--------------------------------------------------------------------------
  1  \w    -66.00  33.00   1.00    3.00    --  -41.59  38.00 150.00   99
  2  \w     39.00 136.00   1.00   10.00    --  108.34 -30.00 150.00   97
  3  \w    -74.00  24.00   1.00    3.00    --  -41.59  77.00   0.00   98
  4  \w     83.00 178.00   1.00   10.00    --  108.34  45.00-180.00   95
  5  \w    -70.00  31.00   1.00    3.00    --  -41.59  57.00-120.00  101
  6  \w     27.00  94.00   1.00   10.00    --  108.34 -94.00-150.00   67
  7  \w     43.00 136.00   1.00   10.00    --  108.34 -30.00   0.00   93
  8  \w     94.00 157.00   1.00   10.00    --  108.34 125.00  90.00   63
  9  \w     35.00 114.00   1.00   10.00    --  108.34-125.00 -30.00   79
 10  \w     66.00 117.00   1.00   10.00    --  108.34-125.00-150.00   51
 11  \w    102.00 178.00   1.00   10.00    --  108.34 125.00 120.00   76
 12  \w     32.00 134.00   1.00   10.00    --  108.34 -77.00  30.00  102
;
_diffrn_measurement_device 'four-circle diffractometer'
_diffrn_measurement_device_type 'SuperNova, Dual, Cu at home/near, AtlasS2'
_diffrn_measurement_method '\w scans'
_diffrn_orient_matrix_type 'CrysAlisPro convention (1999,Acta A55,543-557)'
_diffrn_orient_matrix_UB_11 0.1068538000
_diffrn_orient_matrix_UB_12 0.0418689000
_diffrn_orient_matrix_UB_13 0.0365397000
_diffrn_orient_matrix_UB_21 0.0355558000
_diffrn_orient_matrix_UB_22 -0.0795128000
_diffrn_orient_matrix_UB_23 0.0463904000
_diffrn_orient_matrix_UB_31 0.0482554000
_diffrn_orient_matrix_UB_32 -0.0336800000
_diffrn_orient_matrix_UB_33 -0.0632303000
_diffrn_radiation_monochromator mirror
_diffrn_radiation_probe x-ray
_diffrn_radiation_type 'Cu K\a'
_diffrn_radiation_wavelength 1.54184
_diffrn_reflns_av_R_equivalents 0.0398
_diffrn_reflns_av_unetI/netI 0.0343
_diffrn_reflns_Laue_measured_fraction_full 0.999
_diffrn_reflns_Laue_measured_fraction_max 0.983
_diffrn_reflns_limit_h_max 15
_diffrn_reflns_limit_h_min -12
_diffrn_reflns_limit_k_max 19
_diffrn_reflns_limit_k_min -20
_diffrn_reflns_limit_l_max 13
_diffrn_reflns_limit_l_min -22
_diffrn_reflns_number 21929
_diffrn_reflns_point_group_measured_fraction_full 0.999
_diffrn_reflns_point_group_measured_fraction_max 0.983
_diffrn_reflns_theta_full 67.684
_diffrn_reflns_theta_max 74.057
_diffrn_reflns_theta_min 3.705
_diffrn_source 'micro-focus sealed X-ray tube'
_diffrn_source_type 'SuperNova (Cu) X-ray Source'
_exptl_absorpt_coefficient_mu 0.600
_exptl_absorpt_correction_T_max 1.00000
_exptl_absorpt_correction_T_min 0.332
_exptl_absorpt_correction_type 'gaussian and multi-scan'
_exptl_absorpt_process_details
;

CrysAlisPro 1.171.40.39a (Rigaku Oxford Diffraction, 2019)
Numerical absorption correction based on gaussian integration over
			a multifaceted crystal model
Empirical absorption correction using spherical harmonics,
 implemented in SCALE3 ABSPACK scaling algorithm.
;
_exptl_crystal_colour 'clear colourless'
_exptl_crystal_colour_lustre clear
_exptl_crystal_colour_primary colourless
_exptl_crystal_density_diffrn 1.235
_exptl_crystal_description prism
_exptl_crystal_F_000 1464
_exptl_crystal_size_max 0.43
_exptl_crystal_size_mid 0.25
_exptl_crystal_size_min 0.22
_refine_diff_density_max 0.466
_refine_diff_density_min -0.251
_refine_diff_density_rms 0.055
_refine_ls_extinction_method none
_refine_ls_goodness_of_fit_ref 1.031
_refine_ls_hydrogen_treatment constr
_refine_ls_matrix_type full
_refine_ls_number_parameters 475
_refine_ls_number_reflns 7377
_refine_ls_number_restraints 312
_refine_ls_restrained_S_all 1.013
_refine_ls_R_factor_all 0.0515
_refine_ls_R_factor_gt 0.0488
_refine_ls_shift/su_max 0.000
_refine_ls_shift/su_mean 0.000
_refine_ls_structure_factor_coef Fsqd
_refine_ls_weighting_details 'w=1/[\s^2^(Fo^2^)+(0.0785P)^2^+1.4379P] where P=(Fo^2^+2Fc^2^)/3'
_refine_ls_weighting_scheme calc
_refine_ls_wR_factor_gt 0.1294
_refine_ls_wR_factor_ref 0.1328
_reflns_Friedel_coverage 0.000
_reflns_number_gt 6860
_reflns_number_total 7377
_reflns_threshold_expression 'I > 2\s(I)'
_cod_data_source_file d0sc03445b2.cif
_cod_data_source_block njh-1vl
_cod_database_code 1558664
_shelx_shelxl_version_number 2018/3
_chemical_oxdiff_formula 'C H N O'
_shelx_space_group_comment
;
The symmetry employed for this shelxl refinement is uniquely defined
by the following loop, which should always be used as a source of
symmetry information in preference to the above space-group names.
They are only intended as comments.
;
_reflns_odcompleteness_completeness 99.91
_reflns_odcompleteness_iscentric 1
_reflns_odcompleteness_theta 66.97
_olex2_refinement_description
;
1. Fixed Uiso
 At 1.2 times of:
  All C(H) groups, All C(H,H) groups, All N(H) groups
 At 1.5 times of:
  All C(H,H,H) groups
2. Uiso/Uaniso restraints and constraints
All non-hydrogen atoms restrained to be isotropic: with sigma of 0.01 and sigma
for terminal atoms of 0.02
3.a Secondary CH2 refined with riding coordinates:
 C33(H33A,H33B), C39(H39A,H39B)
3.b Aromatic/amide H refined with riding coordinates:
 N1(H1), N2(H2), N3(H3), N4(H4), C2(H2A), C3(H3A), C7(H7), C8(H8), C12(H12),
 C13(H13), C17(H17), C18(H18), C28(H28), C29(H29), C31(H31), C32(H32), C35(H35),
  C36(H36), C37(H37), C41(H41), C42(H42), C44(H44), C45(H45)
3.c Idealised Me refined as rotating group:
 C21(H21A,H21B,H21C), C22(H22A,H22B,H22C), C23(H23A,H23B,H23C), C24(H24A,H24B,
 H24C), C25(H25A,H25B,H25C), C26(H26A,H26B,H26C)
;
_olex2_submission_special_instructions 'No special instructions were received'
_oxdiff_exptl_absorpt_empirical_details
;
Empirical correction (ABSPACK) includes:
- Absorption correction using spherical harmonics
- Frame scaling
- Detector area scaling
;
_oxdiff_exptl_absorpt_empirical_full_max 1.714
_oxdiff_exptl_absorpt_empirical_full_min 0.619

loop_
_space_group_symop_operation_xyz
'x, y, z'
'-x+1/2, y+1/2, -z+1/2'
'-x, -y, -z'
'x-1/2, -y-1/2, z-1/2'

loop_
_atom_site_label
_atom_site_type_symbol
_atom_site_fract_x
_atom_site_fract_y
_atom_site_fract_z
_atom_site_U_iso_or_equiv
_atom_site_adp_type
_atom_site_occupancy
_atom_site_site_symmetry_order
_atom_site_calc_flag
_atom_site_refinement_flags_posn
_atom_site_refinement_flags_adp
_atom_site_refinement_flags_occupancy
_atom_site_disorder_assembly
_atom_site_disorder_group
O1 O 0.71136(8) 0.72344(7) 0.61462(6) 0.0259(2) Uani 1 1 d . U . . .
O2 O 0.36347(8) 0.42008(6) 0.62828(6) 0.0253(2) Uani 1 1 d . U . . .
N1 N 0.13314(9) 0.83558(7) 0.60485(6) 0.0186(2) Uani 1 1 d . U . . .
H1 H 0.113384 0.841148 0.555792 0.022 Uiso 1 1 calc R U . . .
N2 N 0.29681(9) 0.92874(7) 0.52761(6) 0.0198(2) Uani 1 1 d . U . . .
H2 H 0.344166 0.899118 0.559518 0.024 Uiso 1 1 calc R U . . .
N3 N 0.19437(10) 0.79332(7) 0.37348(6) 0.0220(2) Uani 1 1 d . U . . .
H3 H 0.155685 0.824630 0.396190 0.026 Uiso 1 1 calc R U . . .
N4 N 0.07034(9) 0.68687(7) 0.46846(6) 0.0221(2) Uani 1 1 d . U . . .
H4 H 0.135510 0.666902 0.477164 0.026 Uiso 1 1 calc R U . . .
N5 N 0.58675(9) 0.54053(8) 0.66625(7) 0.0225(2) Uani 1 1 d . U . . .
C1 C 0.11434(10) 0.76639(8) 0.64375(8) 0.0189(3) Uani 1 1 d . U . . .
C2 C 0.15751(11) 0.78197(9) 0.71823(8) 0.0222(3) Uani 1 1 d . U . . .
H2A H 0.156500 0.745355 0.758741 0.027 Uiso 1 1 calc R U . . .
C3 C 0.20402(11) 0.86259(9) 0.72403(8) 0.0224(3) Uani 1 1 d . U . . .
H3A H 0.240331 0.889180 0.769086 0.027 Uiso 1 1 calc R U . . .
C4 C 0.18729(10) 0.89515(8) 0.65332(8) 0.0197(3) Uani 1 1 d . U . . .
C5 C 0.20842(11) 0.98158(8) 0.62683(8) 0.0216(3) Uani 1 1 d . U . . .
C6 C 0.21963(11) 0.97735(8) 0.54699(8) 0.0207(3) Uani 1 1 d . U . . .
C7 C 0.16280(11) 1.01295(9) 0.48197(9) 0.0247(3) Uani 1 1 d . U . . .
H7 H 0.104316 1.049965 0.477561 0.030 Uiso 1 1 calc R U . . .
C8 C 0.20672(11) 0.98476(9) 0.42221(8) 0.0251(3) Uani 1 1 d . U . . .
H8 H 0.182625 0.999428 0.370813 0.030 Uiso 1 1 calc R U . . .
C9 C 0.28993(11) 0.93271(8) 0.45191(8) 0.0202(3) Uani 1 1 d . U . . .
C10 C 0.36088(11) 0.88206(8) 0.41343(8) 0.0201(3) Uani 1 1 d . U . . .
C11 C 0.29723(11) 0.81043(8) 0.37025(7) 0.0200(3) Uani 1 1 d . U . . .
C12 C 0.32881(12) 0.74814(9) 0.32973(8) 0.0263(3) Uani 1 1 d . U . . .
H12 H 0.396295 0.743650 0.317889 0.032 Uiso 1 1 calc R U . . .
C13 C 0.24285(13) 0.69119(9) 0.30841(8) 0.0290(3) Uani 1 1 d . U . . .
H13 H 0.242678 0.641744 0.279936 0.035 Uiso 1 1 calc R U . . .
C14 C 0.16026(12) 0.72036(9) 0.33625(8) 0.0245(3) Uani 1 1 d . U . . .
C15 C 0.04770(13) 0.68911(10) 0.32813(8) 0.0294(3) Uani 1 1 d . U . . .
C16 C 0.00926(12) 0.70687(9) 0.39829(8) 0.0250(3) Uani 1 1 d . U . . .
C17 C -0.08514(12) 0.73664(9) 0.40897(9) 0.0296(3) Uani 1 1 d . U . . .
H17 H -0.143222 0.755895 0.370740 0.036 Uiso 1 1 calc R U . . .
C18 C -0.08167(12) 0.73392(9) 0.48723(9) 0.0274(3) Uani 1 1 d . U . . .
H18 H -0.136689 0.750854 0.510389 0.033 Uiso 1 1 calc R U . . .
C19 C 0.01582(11) 0.70231(8) 0.52296(8) 0.0201(3) Uani 1 1 d . U . . .
C20 C 0.06545(10) 0.68717(8) 0.60545(7) 0.0188(3) Uani 1 1 d . U . . .
C21 C 0.11440(12) 1.03857(9) 0.63070(9) 0.0276(3) Uani 1 1 d . U . . .
H21A H 0.048401 1.014798 0.600262 0.041 Uiso 1 1 calc R U . . .
H21B H 0.125947 1.093853 0.611406 0.041 Uiso 1 1 calc R U . . .
H21C H 0.108855 1.043422 0.682913 0.041 Uiso 1 1 calc R U . . .
C22 C 0.31035(12) 1.01762(9) 0.67837(9) 0.0276(3) Uani 1 1 d . U . . .
H22A H 0.303083 1.017743 0.730365 0.041 Uiso 1 1 calc R U . . .
H22B H 0.321180 1.074741 0.662873 0.041 Uiso 1 1 calc R U . . .
H22C H 0.371576 0.983287 0.674634 0.041 Uiso 1 1 calc R U . . .
C23 C 0.39883(12) 0.93928(9) 0.35731(8) 0.0272(3) Uani 1 1 d . U . . .
H23A H 0.336972 0.960362 0.320195 0.041 Uiso 1 1 calc R U . . .
H23B H 0.444697 0.907634 0.331749 0.041 Uiso 1 1 calc R U . . .
H23C H 0.438913 0.986188 0.384342 0.041 Uiso 1 1 calc R U . . .
C24 C -0.02694(14) 0.73199(14) 0.26092(10) 0.0446(5) Uani 1 1 d . U . . .
H24A H -0.023895 0.792436 0.268493 0.067 Uiso 1 1 calc R U . . .
H24B H -0.100012 0.712516 0.256527 0.067 Uiso 1 1 calc R U . . .
H24C H -0.004479 0.718351 0.214887 0.067 Uiso 1 1 calc R U . . .
C25 C 0.04548(17) 0.59440(11) 0.31416(9) 0.0407(4) Uani 1 1 d . U . . .
H25A H 0.068477 0.582822 0.267935 0.061 Uiso 1 1 calc R U . . .
H25B H -0.027092 0.573492 0.309187 0.061 Uiso 1 1 calc R U . . .
H25C H 0.093644 0.566661 0.356477 0.061 Uiso 1 1 calc R U . . .
C26 C -0.02182(11) 0.65837(9) 0.64494(9) 0.0268(3) Uani 1 1 d . U . . .
H26A H 0.010219 0.647919 0.698116 0.040 Uiso 1 1 calc R U . . .
H26B H -0.054785 0.607079 0.621334 0.040 Uiso 1 1 calc R U . . .
H26C H -0.076140 0.701886 0.640367 0.040 Uiso 1 1 calc R U . . .
C27 C 0.45456(10) 0.84325(8) 0.47116(7) 0.0192(3) Uani 1 1 d . U . . .
C28 C 0.55999(11) 0.86927(9) 0.48040(9) 0.0244(3) Uani 1 1 d . U . . .
H28 H 0.575165 0.915865 0.452742 0.029 Uiso 1 1 calc R U . . .
C29 C 0.64270(11) 0.82870(9) 0.52889(9) 0.0259(3) Uani 1 1 d . U . . .
H29 H 0.713743 0.847337 0.533643 0.031 Uiso 1 1 calc R U . . .
C30 C 0.62304(10) 0.76092(9) 0.57077(8) 0.0213(3) Uani 1 1 d . U . . .
C31 C 0.51828(10) 0.73554(8) 0.56520(7) 0.0194(3) Uani 1 1 d . U . . .
H31 H 0.503159 0.690988 0.595156 0.023 Uiso 1 1 calc R U . . .
C32 C 0.43607(10) 0.77636(8) 0.51516(7) 0.0184(3) Uani 1 1 d . U . . .
H32 H 0.364963 0.758071 0.510789 0.022 Uiso 1 1 calc R U . . .
C33 C 0.69533(11) 0.66199(10) 0.66723(8) 0.0252(3) Uani 1 1 d . U . . .
H33A H 0.644257 0.684092 0.695019 0.030 Uiso 1 1 calc R U . . .
H33B H 0.763749 0.652262 0.704002 0.030 Uiso 1 1 calc R U . . .
C34 C 0.65411(10) 0.57980(9) 0.63234(7) 0.0216(3) Uani 1 1 d . U . . .
C35 C 0.68436(11) 0.54704(9) 0.57035(8) 0.0241(3) Uani 1 1 d . U . . .
H35 H 0.732330 0.576288 0.547527 0.029 Uiso 1 1 calc R U . . .
C36 C 0.64302(12) 0.47093(9) 0.54273(8) 0.0258(3) Uani 1 1 d . U . . .
H36 H 0.662821 0.446765 0.500727 0.031 Uiso 1 1 calc R U . . .
C37 C 0.57263(12) 0.43021(9) 0.57667(8) 0.0244(3) Uani 1 1 d . U . . .
H37 H 0.542856 0.378047 0.558236 0.029 Uiso 1 1 calc R U . . .
C38 C 0.54636(11) 0.46731(9) 0.63840(8) 0.0223(3) Uani 1 1 d . U . . .
C39 C 0.46882(12) 0.42597(9) 0.67655(8) 0.0261(3) Uani 1 1 d . U . . .
H39A H 0.494796 0.369343 0.692676 0.031 Uiso 1 1 calc R U . . .
H39B H 0.465396 0.458120 0.721978 0.031 Uiso 1 1 calc R U . . .
C40 C 0.29861(11) 0.48802(8) 0.62410(7) 0.0197(3) Uani 1 1 d . U . . .
C41 C 0.33202(10) 0.56689(8) 0.65017(7) 0.0189(3) Uani 1 1 d . U . . .
H41 H 0.404991 0.577128 0.672566 0.023 Uiso 1 1 calc R U . . .
C42 C 0.25769(10) 0.63108(8) 0.64328(7) 0.0174(3) Uani 1 1 d . U . . .
H42 H 0.281288 0.685208 0.660452 0.021 Uiso 1 1 calc R U . . .
C43 C 0.15006(10) 0.61812(8) 0.61199(7) 0.0167(3) Uani 1 1 d . U . . .
C44 C 0.11878(10) 0.53823(8) 0.58490(7) 0.0190(3) Uani 1 1 d . U . . .
H44 H 0.045918 0.528033 0.562140 0.023 Uiso 1 1 calc R U . . .
C45 C 0.19110(11) 0.47391(8) 0.59042(7) 0.0209(3) Uani 1 1 d . U . . .
H45 H 0.167985 0.420295 0.571435 0.025 Uiso 1 1 calc R U . . .

loop_
_atom_site_aniso_label
_atom_site_aniso_U_11
_atom_site_aniso_U_22
_atom_site_aniso_U_33
_atom_site_aniso_U_23
_atom_site_aniso_U_13
_atom_site_aniso_U_12
O1 0.0164(4) 0.0315(5) 0.0276(5) -0.0013(4) 0.0013(4) -0.0009(4)
O2 0.0273(5) 0.0188(5) 0.0316(5) -0.0008(4) 0.0106(4) 0.0045(4)
N1 0.0188(5) 0.0177(5) 0.0189(5) -0.0007(4) 0.0037(4) -0.0011(4)
N2 0.0210(5) 0.0159(5) 0.0221(6) 0.0000(4) 0.0043(4) -0.0008(4)
N3 0.0262(6) 0.0204(6) 0.0194(5) 0.0007(4) 0.0051(4) -0.0060(4)
N4 0.0180(5) 0.0258(6) 0.0200(6) 0.0068(4) -0.0003(4) -0.0028(4)
N5 0.0198(5) 0.0279(6) 0.0196(5) 0.0011(4) 0.0041(4) 0.0064(4)
C1 0.0176(6) 0.0173(6) 0.0225(6) 0.0000(5) 0.0064(5) 0.0016(5)
C2 0.0273(7) 0.0205(6) 0.0200(6) -0.0004(5) 0.0083(5) 0.0022(5)
C3 0.0234(6) 0.0221(6) 0.0217(6) -0.0058(5) 0.0051(5) 0.0014(5)
C4 0.0175(6) 0.0183(6) 0.0235(6) -0.0041(5) 0.0055(5) 0.0005(5)
C5 0.0221(6) 0.0165(6) 0.0266(7) -0.0040(5) 0.0066(5) -0.0016(5)
C6 0.0208(6) 0.0145(6) 0.0273(7) -0.0034(5) 0.0065(5) -0.0031(5)
C7 0.0233(6) 0.0196(6) 0.0304(7) 0.0002(5) 0.0044(6) 0.0009(5)
C8 0.0262(7) 0.0232(7) 0.0245(7) 0.0014(5) 0.0031(5) -0.0001(5)
C9 0.0218(6) 0.0162(6) 0.0225(6) 0.0008(5) 0.0051(5) -0.0052(5)
C10 0.0220(6) 0.0176(6) 0.0210(6) 0.0008(5) 0.0058(5) -0.0033(5)
C11 0.0219(6) 0.0191(6) 0.0168(6) 0.0040(5) 0.0004(5) -0.0004(5)
C12 0.0236(7) 0.0248(7) 0.0257(7) -0.0029(6) -0.0040(5) 0.0044(5)
C13 0.0335(8) 0.0193(7) 0.0269(7) -0.0025(5) -0.0078(6) 0.0026(6)
C14 0.0323(7) 0.0195(6) 0.0169(6) 0.0052(5) -0.0039(5) -0.0061(5)
C15 0.0361(8) 0.0288(8) 0.0182(7) 0.0063(5) -0.0041(6) -0.0152(6)
C16 0.0279(7) 0.0189(6) 0.0220(7) 0.0064(5) -0.0062(5) -0.0095(5)
C17 0.0306(8) 0.0154(6) 0.0336(8) 0.0016(5) -0.0110(6) 0.0008(5)
C18 0.0251(7) 0.0185(7) 0.0333(8) -0.0044(5) -0.0033(6) 0.0034(5)
C19 0.0197(6) 0.0139(6) 0.0245(7) 0.0005(5) 0.0009(5) -0.0037(5)
C20 0.0177(6) 0.0176(6) 0.0210(6) 0.0012(5) 0.0042(5) -0.0017(5)
C21 0.0312(7) 0.0207(7) 0.0323(8) -0.0028(6) 0.0103(6) 0.0043(6)
C22 0.0295(7) 0.0263(7) 0.0271(7) -0.0054(6) 0.0067(6) -0.0075(6)
C23 0.0324(7) 0.0250(7) 0.0264(7) 0.0049(6) 0.0112(6) -0.0038(6)
C24 0.0335(9) 0.0657(12) 0.0263(8) 0.0217(8) -0.0095(7) -0.0231(8)
C25 0.0639(12) 0.0347(9) 0.0244(8) -0.0068(6) 0.0120(8) -0.0284(8)
C26 0.0210(6) 0.0274(7) 0.0345(8) 0.0014(6) 0.0116(6) -0.0028(5)
C27 0.0204(6) 0.0181(6) 0.0197(6) -0.0043(5) 0.0061(5) -0.0033(5)
C28 0.0229(7) 0.0201(6) 0.0320(7) -0.0016(5) 0.0102(6) -0.0057(5)
C29 0.0180(6) 0.0248(7) 0.0353(8) -0.0054(6) 0.0073(6) -0.0067(5)
C30 0.0173(6) 0.0238(7) 0.0219(6) -0.0068(5) 0.0028(5) -0.0011(5)
C31 0.0196(6) 0.0219(6) 0.0166(6) -0.0023(5) 0.0042(5) -0.0028(5)
C32 0.0164(6) 0.0208(6) 0.0186(6) -0.0028(5) 0.0052(5) -0.0033(5)
C33 0.0195(6) 0.0339(8) 0.0206(7) -0.0017(6) 0.0015(5) 0.0023(5)
C34 0.0171(6) 0.0288(7) 0.0171(6) 0.0015(5) 0.0004(5) 0.0066(5)
C35 0.0211(6) 0.0324(7) 0.0192(6) 0.0034(5) 0.0053(5) 0.0059(5)
C36 0.0316(7) 0.0295(7) 0.0172(6) 0.0018(5) 0.0075(5) 0.0090(6)
C37 0.0278(7) 0.0233(7) 0.0211(7) 0.0018(5) 0.0035(5) 0.0070(5)
C38 0.0214(6) 0.0240(7) 0.0208(6) 0.0042(5) 0.0035(5) 0.0090(5)
C39 0.0265(7) 0.0254(7) 0.0275(7) 0.0056(6) 0.0090(6) 0.0083(5)
C40 0.0251(7) 0.0182(6) 0.0182(6) 0.0019(5) 0.0097(5) 0.0025(5)
C41 0.0187(6) 0.0219(6) 0.0169(6) -0.0004(5) 0.0055(5) -0.0007(5)
C42 0.0206(6) 0.0164(6) 0.0158(6) -0.0017(4) 0.0054(5) -0.0035(5)
C43 0.0194(6) 0.0167(6) 0.0144(6) 0.0025(4) 0.0046(5) -0.0011(5)
C44 0.0204(6) 0.0195(6) 0.0161(6) 0.0017(5) 0.0024(5) -0.0045(5)
C45 0.0294(7) 0.0159(6) 0.0184(6) -0.0013(5) 0.0076(5) -0.0049(5)

loop_
_atom_type_symbol
_atom_type_description
_atom_type_scat_dispersion_real
_atom_type_scat_dispersion_imag
_atom_type_scat_source
C C 0.0181 0.0091 'International Tables Vol C Tables 4.2.6.8 and 6.1.1.4'
H H 0.0000 0.0000 'International Tables Vol C Tables 4.2.6.8 and 6.1.1.4'
N N 0.0311 0.0180 'International Tables Vol C Tables 4.2.6.8 and 6.1.1.4'
O O 0.0492 0.0322 'International Tables Vol C Tables 4.2.6.8 and 6.1.1.4'

loop_
_geom_angle_atom_site_label_1
_geom_angle_atom_site_label_2
_geom_angle_atom_site_label_3
_geom_angle
_geom_angle_site_symmetry_1
_geom_angle_site_symmetry_3
_geom_angle_publ_flag
C30 O1 C33 117.78(11) . . ?
C40 O2 C39 117.39(11) . . ?
C1 N1 H1 124.7 . . ?
C1 N1 C4 110.58(11) . . ?
C4 N1 H1 124.7 . . ?
C6 N2 H2 124.5 . . ?
C9 N2 H2 124.5 . . ?
C9 N2 C6 110.90(11) . . ?
C11 N3 H3 124.8 . . ?
C11 N3 C14 110.46(12) . . ?
C14 N3 H3 124.8 . . ?
C16 N4 H4 124.5 . . ?
C19 N4 H4 124.5 . . ?
C19 N4 C16 110.96(12) . . ?
C38 N5 C34 118.28(12) . . ?
N1 C1 C20 122.92(12) . . ?
C2 C1 N1 106.85(12) . . ?
C2 C1 C20 129.89(12) . . ?
C1 C2 H2A 126.1 . . ?
C1 C2 C3 107.85(12) . . ?
C3 C2 H2A 126.1 . . ?
C2 C3 H3A 126.0 . . ?
C4 C3 C2 107.93(12) . . ?
C4 C3 H3A 126.0 . . ?
N1 C4 C5 122.06(12) . . ?
C3 C4 N1 106.79(12) . . ?
C3 C4 C5 130.82(12) . . ?
C4 C5 C21 109.04(11) . . ?
C4 C5 C22 109.85(12) . . ?
C6 C5 C4 109.63(11) . . ?
C6 C5 C21 109.28(12) . . ?
C6 C5 C22 110.41(11) . . ?
C21 C5 C22 108.60(12) . . ?
N2 C6 C5 121.18(12) . . ?
C7 C6 N2 106.51(12) . . ?
C7 C6 C5 132.28(13) . . ?
C6 C7 H7 126.0 . . ?
C6 C7 C8 107.99(13) . . ?
C8 C7 H7 126.0 . . ?
C7 C8 H8 126.1 . . ?
C9 C8 C7 107.84(13) . . ?
C9 C8 H8 126.1 . . ?
N2 C9 C10 122.92(12) . . ?
C8 C9 N2 106.76(12) . . ?
C8 C9 C10 130.22(13) . . ?
C9 C10 C11 109.56(11) . . ?
C9 C10 C23 108.22(11) . . ?
C9 C10 C27 111.12(11) . . ?
C11 C10 C23 108.69(11) . . ?
C11 C10 C27 107.02(11) . . ?
C27 C10 C23 112.19(11) . . ?
N3 C11 C10 122.60(12) . . ?
C12 C11 N3 107.09(12) . . ?
C12 C11 C10 129.97(13) . . ?
C11 C12 H12 126.1 . . ?
C11 C12 C13 107.87(14) . . ?
C13 C12 H12 126.1 . . ?
C12 C13 H13 126.1 . . ?
C14 C13 C12 107.74(13) . . ?
C14 C13 H13 126.1 . . ?
N3 C14 C15 121.32(14) . . ?
C13 C14 N3 106.84(13) . . ?
C13 C14 C15 131.73(14) . . ?
C14 C15 C24 109.72(12) . . ?
C14 C15 C25 108.87(15) . . ?
C16 C15 C14 110.79(12) . . ?
C16 C15 C24 109.15(15) . . ?
C16 C15 C25 109.31(12) . . ?
C24 C15 C25 108.97(14) . . ?
N4 C16 C15 121.30(14) . . ?
C17 C16 N4 106.35(13) . . ?
C17 C16 C15 132.19(13) . . ?
C16 C17 H17 125.8 . . ?
C16 C17 C18 108.43(13) . . ?
C18 C17 H17 125.8 . . ?
C17 C18 H18 126.3 . . ?
C19 C18 C17 107.41(14) . . ?
C19 C18 H18 126.3 . . ?
N4 C19 C20 121.84(12) . . ?
C18 C19 N4 106.84(13) . . ?
C18 C19 C20 131.28(13) . . ?
C1 C20 C19 111.06(11) . . ?
C1 C20 C26 107.69(11) . . ?
C1 C20 C43 110.89(11) . . ?
C19 C20 C26 109.33(11) . . ?
C19 C20 C43 108.55(11) . . ?
C43 C20 C26 109.29(11) . . ?
C5 C21 H21A 109.5 . . ?
C5 C21 H21B 109.5 . . ?
C5 C21 H21C 109.5 . . ?
H21A C21 H21B 109.5 . . ?
H21A C21 H21C 109.5 . . ?
H21B C21 H21C 109.5 . . ?
C5 C22 H22A 109.5 . . ?
C5 C22 H22B 109.5 . . ?
C5 C22 H22C 109.5 . . ?
H22A C22 H22B 109.5 . . ?
H22A C22 H22C 109.5 . . ?
H22B C22 H22C 109.5 . . ?
C10 C23 H23A 109.5 . . ?
C10 C23 H23B 109.5 . . ?
C10 C23 H23C 109.5 . . ?
H23A C23 H23B 109.5 . . ?
H23A C23 H23C 109.5 . . ?
H23B C23 H23C 109.5 . . ?
C15 C24 H24A 109.5 . . ?
C15 C24 H24B 109.5 . . ?
C15 C24 H24C 109.5 . . ?
H24A C24 H24B 109.5 . . ?
H24A C24 H24C 109.5 . . ?
H24B C24 H24C 109.5 . . ?
C15 C25 H25A 109.5 . . ?
C15 C25 H25B 109.5 . . ?
C15 C25 H25C 109.5 . . ?
H25A C25 H25B 109.5 . . ?
H25A C25 H25C 109.5 . . ?
H25B C25 H25C 109.5 . . ?
C20 C26 H26A 109.5 . . ?
C20 C26 H26B 109.5 . . ?
C20 C26 H26C 109.5 . . ?
H26A C26 H26B 109.5 . . ?
H26A C26 H26C 109.5 . . ?
H26B C26 H26C 109.5 . . ?
C28 C27 C10 123.28(12) . . ?
C28 C27 C32 117.04(13) . . ?
C32 C27 C10 119.63(11) . . ?
C27 C28 H28 119.3 . . ?
C29 C28 C27 121.43(13) . . ?
C29 C28 H28 119.3 . . ?
C28 C29 H29 119.7 . . ?
C28 C29 C30 120.69(12) . . ?
C30 C29 H29 119.7 . . ?
O1 C30 C29 115.64(12) . . ?
O1 C30 C31 125.07(13) . . ?
C29 C30 C31 119.29(13) . . ?
C30 C31 H31 120.4 . . ?
C32 C31 C30 119.17(13) . . ?
C32 C31 H31 120.4 . . ?
C27 C32 H32 118.9 . . ?
C31 C32 C27 122.29(12) . . ?
C31 C32 H32 118.9 . . ?
O1 C33 H33A 108.7 . . ?
O1 C33 H33B 108.7 . . ?
O1 C33 C34 114.25(11) . . ?
H33A C33 H33B 107.6 . . ?
C34 C33 H33A 108.7 . . ?
C34 C33 H33B 108.7 . . ?
N5 C34 C33 114.70(12) . . ?
N5 C34 C35 122.69(14) . . ?
C35 C34 C33 122.61(13) . . ?
C34 C35 H35 120.8 . . ?
C36 C35 C34 118.41(14) . . ?
C36 C35 H35 120.8 . . ?
C35 C36 H36 120.3 . . ?
C35 C36 C37 119.49(13) . . ?
C37 C36 H36 120.3 . . ?
C36 C37 H37 120.8 . . ?
C36 C37 C38 118.49(14) . . ?
C38 C37 H37 120.8 . . ?
N5 C38 C37 122.63(13) . . ?
N5 C38 C39 116.93(12) . . ?
C37 C38 C39 120.44(13) . . ?
O2 C39 C38 112.30(11) . . ?
O2 C39 H39A 109.1 . . ?
O2 C39 H39B 109.1 . . ?
C38 C39 H39A 109.1 . . ?
C38 C39 H39B 109.1 . . ?
H39A C39 H39B 107.9 . . ?
O2 C40 C41 124.94(12) . . ?
O2 C40 C45 115.31(12) . . ?
C41 C40 C45 119.75(12) . . ?
C40 C41 H41 120.3 . . ?
C40 C41 C42 119.48(12) . . ?
C42 C41 H41 120.3 . . ?
C41 C42 H42 119.1 . . ?
C43 C42 C41 121.88(12) . . ?
C43 C42 H42 119.1 . . ?
C42 C43 C20 123.16(11) . . ?
C42 C43 C44 117.44(12) . . ?
C44 C43 C20 119.40(11) . . ?
C43 C44 H44 119.2 . . ?
C45 C44 C43 121.70(12) . . ?
C45 C44 H44 119.2 . . ?
C40 C45 H45 120.1 . . ?
C44 C45 C40 119.72(12) . . ?
C44 C45 H45 120.1 . . ?

loop_
_geom_bond_atom_site_label_1
_geom_bond_atom_site_label_2
_geom_bond_distance
_geom_bond_site_symmetry_2
_geom_bond_publ_flag
O1 C30 1.3708(17) . ?
O1 C33 1.4289(19) . ?
O2 C39 1.4415(18) . ?
O2 C40 1.3670(16) . ?
N1 H1 0.8800 . ?
N1 C1 1.3725(17) . ?
N1 C4 1.3790(17) . ?
N2 H2 0.8800 . ?
N2 C6 1.3775(18) . ?
N2 C9 1.3717(18) . ?
N3 H3 0.8800 . ?
N3 C11 1.3724(18) . ?
N3 C14 1.3753(18) . ?
N4 H4 0.8800 . ?
N4 C16 1.3796(17) . ?
N4 C19 1.3744(19) . ?
N5 C34 1.3407(19) . ?
N5 C38 1.338(2) . ?
C1 C2 1.3713(19) . ?
C1 C20 1.5170(18) . ?
C2 H2A 0.9500 . ?
C2 C3 1.421(2) . ?
C3 H3A 0.9500 . ?
C3 C4 1.367(2) . ?
C4 C5 1.5164(19) . ?
C5 C6 1.507(2) . ?
C5 C21 1.5362(19) . ?
C5 C22 1.5416(19) . ?
C6 C7 1.369(2) . ?
C7 H7 0.9500 . ?
C7 C8 1.422(2) . ?
C8 H8 0.9500 . ?
C8 C9 1.370(2) . ?
C9 C10 1.5185(19) . ?
C10 C11 1.5230(18) . ?
C10 C23 1.5435(18) . ?
C10 C27 1.5398(19) . ?
C11 C12 1.365(2) . ?
C12 H12 0.9500 . ?
C12 C13 1.421(2) . ?
C13 H13 0.9500 . ?
C13 C14 1.370(2) . ?
C14 C15 1.513(2) . ?
C15 C16 1.512(2) . ?
C15 C24 1.537(2) . ?
C15 C25 1.541(2) . ?
C16 C17 1.367(2) . ?
C17 H17 0.9500 . ?
C17 C18 1.426(2) . ?
C18 H18 0.9500 . ?
C18 C19 1.3729(19) . ?
C19 C20 1.5173(18) . ?
C20 C26 1.5477(18) . ?
C20 C43 1.5420(18) . ?
C21 H21A 0.9800 . ?
C21 H21B 0.9800 . ?
C21 H21C 0.9800 . ?
C22 H22A 0.9800 . ?
C22 H22B 0.9800 . ?
C22 H22C 0.9800 . ?
C23 H23A 0.9800 . ?
C23 H23B 0.9800 . ?
C23 H23C 0.9800 . ?
C24 H24A 0.9800 . ?
C24 H24B 0.9800 . ?
C24 H24C 0.9800 . ?
C25 H25A 0.9800 . ?
C25 H25B 0.9800 . ?
C25 H25C 0.9800 . ?
C26 H26A 0.9800 . ?
C26 H26B 0.9800 . ?
C26 H26C 0.9800 . ?
C27 C28 1.3968(19) . ?
C27 C32 1.3974(19) . ?
C28 H28 0.9500 . ?
C28 C29 1.382(2) . ?
C29 H29 0.9500 . ?
C29 C30 1.390(2) . ?
C30 C31 1.3945(18) . ?
C31 H31 0.9500 . ?
C31 C32 1.3932(19) . ?
C32 H32 0.9500 . ?
C33 H33A 0.9900 . ?
C33 H33B 0.9900 . ?
C33 C34 1.508(2) . ?
C34 C35 1.390(2) . ?
C35 H35 0.9500 . ?
C35 C36 1.381(2) . ?
C36 H36 0.9500 . ?
C36 C37 1.382(2) . ?
C37 H37 0.9500 . ?
C37 C38 1.391(2) . ?
C38 C39 1.505(2) . ?
C39 H39A 0.9900 . ?
C39 H39B 0.9900 . ?
C40 C41 1.3863(19) . ?
C40 C45 1.400(2) . ?
C41 H41 0.9500 . ?
C41 C42 1.3942(19) . ?
C42 H42 0.9500 . ?
C42 C43 1.3896(18) . ?
C43 C44 1.4005(18) . ?
C44 H44 0.9500 . ?
C44 C45 1.381(2) . ?
C45 H45 0.9500 . ?

loop_
_geom_torsion_atom_site_label_1
_geom_torsion_atom_site_label_2
_geom_torsion_atom_site_label_3
_geom_torsion_atom_site_label_4
_geom_torsion
_geom_torsion_site_symmetry_1
_geom_torsion_site_symmetry_2
_geom_torsion_site_symmetry_3
_geom_torsion_site_symmetry_4
_geom_torsion_publ_flag
O1 C30 C31 C32 -176.36(12) . . . . ?
O1 C33 C34 N5 -145.15(12) . . . . ?
O1 C33 C34 C35 35.42(18) . . . . ?
O2 C40 C41 C42 -179.37(12) . . . . ?
O2 C40 C45 C44 178.70(12) . . . . ?
N1 C1 C2 C3 -0.34(15) . . . . ?
N1 C1 C20 C19 -14.54(17) . . . . ?
N1 C1 C20 C26 -134.22(13) . . . . ?
N1 C1 C20 C43 106.25(14) . . . . ?
N1 C4 C5 C6 -30.81(17) . . . . ?
N1 C4 C5 C21 88.79(15) . . . . ?
N1 C4 C5 C22 -152.30(12) . . . . ?
N2 C6 C7 C8 0.21(15) . . . . ?
N2 C9 C10 C11 105.20(14) . . . . ?
N2 C9 C10 C23 -136.44(13) . . . . ?
N2 C9 C10 C27 -12.85(17) . . . . ?
N3 C11 C12 C13 -0.56(16) . . . . ?
N3 C14 C15 C16 -37.14(18) . . . . ?
N3 C14 C15 C24 83.45(18) . . . . ?
N3 C14 C15 C25 -157.37(13) . . . . ?
N4 C16 C17 C18 -0.56(15) . . . . ?
N4 C19 C20 C1 95.02(14) . . . . ?
N4 C19 C20 C26 -146.29(12) . . . . ?
N4 C19 C20 C43 -27.14(16) . . . . ?
N5 C34 C35 C36 0.1(2) . . . . ?
N5 C38 C39 O2 114.90(13) . . . . ?
C1 N1 C4 C3 0.68(15) . . . . ?
C1 N1 C4 C5 -173.34(11) . . . . ?
C1 C2 C3 C4 0.76(15) . . . . ?
C1 C20 C43 C42 -5.25(17) . . . . ?
C1 C20 C43 C44 175.29(11) . . . . ?
C2 C1 C20 C19 173.04(13) . . . . ?
C2 C1 C20 C26 53.36(18) . . . . ?
C2 C1 C20 C43 -66.17(18) . . . . ?
C2 C3 C4 N1 -0.87(15) . . . . ?
C2 C3 C4 C5 172.43(13) . . . . ?
C3 C4 C5 C6 156.77(14) . . . . ?
C3 C4 C5 C21 -83.63(18) . . . . ?
C3 C4 C5 C22 35.27(19) . . . . ?
C4 N1 C1 C2 -0.20(15) . . . . ?
C4 N1 C1 C20 -174.13(11) . . . . ?
C4 C5 C6 N2 -59.10(16) . . . . ?
C4 C5 C6 C7 118.72(16) . . . . ?
C5 C6 C7 C8 -177.85(13) . . . . ?
C6 N2 C9 C8 -0.07(15) . . . . ?
C6 N2 C9 C10 -176.69(11) . . . . ?
C6 C7 C8 C9 -0.26(16) . . . . ?
C7 C8 C9 N2 0.20(15) . . . . ?
C7 C8 C9 C10 176.49(13) . . . . ?
C8 C9 C10 C11 -70.57(18) . . . . ?
C8 C9 C10 C23 47.79(19) . . . . ?
C8 C9 C10 C27 171.38(14) . . . . ?
C9 N2 C6 C5 178.23(11) . . . . ?
C9 N2 C6 C7 -0.10(15) . . . . ?
C9 C10 C11 N3 -5.28(17) . . . . ?
C9 C10 C11 C12 -177.69(14) . . . . ?
C9 C10 C27 C28 -109.82(14) . . . . ?
C9 C10 C27 C32 72.86(15) . . . . ?
C10 C11 C12 C13 172.75(13) . . . . ?
C10 C27 C28 C29 -175.08(13) . . . . ?
C10 C27 C32 C31 176.20(12) . . . . ?
C11 N3 C14 C13 -0.52(15) . . . . ?
C11 N3 C14 C15 -177.09(12) . . . . ?
C11 C10 C27 C28 130.60(13) . . . . ?
C11 C10 C27 C32 -46.71(15) . . . . ?
C11 C12 C13 C14 0.26(17) . . . . ?
C12 C13 C14 N3 0.16(16) . . . . ?
C12 C13 C14 C15 176.23(14) . . . . ?
C13 C14 C15 C16 147.26(15) . . . . ?
C13 C14 C15 C24 -92.1(2) . . . . ?
C13 C14 C15 C25 27.0(2) . . . . ?
C14 N3 C11 C10 -173.24(12) . . . . ?
C14 N3 C11 C12 0.68(15) . . . . ?
C14 C15 C16 N4 -48.95(18) . . . . ?
C14 C15 C16 C17 136.40(16) . . . . ?
C15 C16 C17 C18 174.68(14) . . . . ?
C16 N4 C19 C18 -0.82(15) . . . . ?
C16 N4 C19 C20 -178.92(11) . . . . ?
C16 C17 C18 C19 0.08(16) . . . . ?
C17 C18 C19 N4 0.44(15) . . . . ?
C17 C18 C19 C20 178.29(13) . . . . ?
C18 C19 C20 C1 -82.56(17) . . . . ?
C18 C19 C20 C26 36.14(19) . . . . ?
C18 C19 C20 C43 155.29(14) . . . . ?
C19 N4 C16 C15 -175.01(12) . . . . ?
C19 N4 C16 C17 0.87(15) . . . . ?
C19 C20 C43 C42 117.01(13) . . . . ?
C19 C20 C43 C44 -62.45(14) . . . . ?
C20 C1 C2 C3 173.02(13) . . . . ?
C20 C43 C44 C45 -179.00(12) . . . . ?
C21 C5 C6 N2 -178.55(12) . . . . ?
C21 C5 C6 C7 -0.7(2) . . . . ?
C22 C5 C6 N2 62.05(16) . . . . ?
C22 C5 C6 C7 -120.12(16) . . . . ?
C23 C10 C11 N3 -123.34(13) . . . . ?
C23 C10 C11 C12 64.24(18) . . . . ?
C23 C10 C27 C28 11.47(18) . . . . ?
C23 C10 C27 C32 -165.84(12) . . . . ?
C24 C15 C16 N4 -169.88(13) . . . . ?
C24 C15 C16 C17 15.5(2) . . . . ?
C25 C15 C16 N4 71.03(17) . . . . ?
C25 C15 C16 C17 -103.62(19) . . . . ?
C26 C20 C43 C42 -123.81(13) . . . . ?
C26 C20 C43 C44 56.72(16) . . . . ?
C27 C10 C11 N3 115.29(13) . . . . ?
C27 C10 C11 C12 -57.12(18) . . . . ?
C27 C28 C29 C30 -0.7(2) . . . . ?
C28 C27 C32 C31 -1.3(2) . . . . ?
C28 C29 C30 O1 177.40(13) . . . . ?
C28 C29 C30 C31 -2.0(2) . . . . ?
C29 C30 C31 C32 2.9(2) . . . . ?
C30 O1 C33 C34 74.31(15) . . . . ?
C30 C31 C32 C27 -1.3(2) . . . . ?
C32 C27 C28 C29 2.3(2) . . . . ?
C33 O1 C30 C29 170.60(12) . . . . ?
C33 O1 C30 C31 -10.08(19) . . . . ?
C33 C34 C35 C36 179.46(12) . . . . ?
C34 N5 C38 C37 0.90(19) . . . . ?
C34 N5 C38 C39 -178.44(12) . . . . ?
C34 C35 C36 C37 0.6(2) . . . . ?
C35 C36 C37 C38 -0.5(2) . . . . ?
C36 C37 C38 N5 -0.2(2) . . . . ?
C36 C37 C38 C39 179.10(12) . . . . ?
C37 C38 C39 O2 -64.46(16) . . . . ?
C38 N5 C34 C33 179.74(11) . . . . ?
C38 N5 C34 C35 -0.83(19) . . . . ?
C39 O2 C40 C41 13.56(19) . . . . ?
C39 O2 C40 C45 -166.54(12) . . . . ?
C40 O2 C39 C38 -84.00(14) . . . . ?
C40 C41 C42 C43 1.10(19) . . . . ?
C41 C40 C45 C44 -1.40(19) . . . . ?
C41 C42 C43 C20 178.34(12) . . . . ?
C41 C42 C43 C44 -2.19(19) . . . . ?
C42 C43 C44 C45 1.51(19) . . . . ?
C43 C44 C45 C40 0.3(2) . . . . ?
C45 C40 C41 C42 0.74(19) . . . . ?
